data_7000757
loop_
_publ_author_name
'Gruenwald, Katrin R.'
'Kirillov, Alexander M.'
'Haukka, Matti'
'Sanchiz, Joaquin'
'Pombeiro, Armando J. L.'

_publ_section_title
;
 Mono-, di- and polynuclear copper(II) compounds derived from
 N-butyldiethanolamine: structural features, magnetism and catalytic
 activity for the mild peroxidative oxidation of cyclohexane
;
_journal_issue 12
_journal_name_full 'Dalton Transactions'
_journal_page_first 2109
_journal_page_last 2120
_journal_paper_doi 10.1039/b813160k
_journal_year 2009
_chemical_formula_moiety 'C16 H36 Cu N2 O4, 2(C7 H4 N2 O6)'
_chemical_formula_sum 'C30 H44 Cu N6 O16'
_chemical_formula_weight 808.25
_chemical_name_systematic
;
?
;
_space_group_IT_number 14
_symmetry_cell_setting monoclinic
_symmetry_space_group_name_Hall '-P 2yn'
_symmetry_space_group_name_H-M 'P 1 21/n 1'
_atom_sites_solution_hydrogens mixed
_atom_sites_solution_primary direct
_atom_sites_solution_secondary difmap
_audit_creation_method SHELXL-97
_cell_angle_alpha 90.00
_cell_angle_beta 93.234(4)
_cell_angle_gamma 90.00
_cell_formula_units_Z 2
_cell_length_a 7.6539(4)
_cell_length_b 9.7885(6)
_cell_length_c 24.1091(13)
_cell_measurement_reflns_used 5097
_cell_measurement_temperature 120(2)
_cell_measurement_theta_max 26.02
_cell_measurement_theta_min 1.00
_cell_volume 1803.38(17)
_computing_cell_refinement 'Denzo/Scalepack (Otwinowski & Minor, 1997)'
_computing_data_collection 'Collect (Bruker AXS BV, 1997-2004)'
_computing_data_reduction 'Denzo/Scalepack (Otwinowski & Minor, 1997)'
_computing_molecular_graphics 'Diamond v.3.1d (Brandenburg, 2006)'
_computing_publication_material 'SHELXL-97 (Sheldrick, 1997)'
_computing_structure_refinement 'SHELXL-97 (Sheldrick, 1997)'
_computing_structure_solution 'SIR2004 (Burla et al., 2005)'
_diffrn_ambient_temperature 120(2)
_diffrn_detector_area_resol_mean 9
_diffrn_measured_fraction_theta_full 0.996
_diffrn_measured_fraction_theta_max 0.996
_diffrn_measurement_device '95mm CCD camera on \k-goniostat'
_diffrn_measurement_device_type 'Nonius KappaCCD'
_diffrn_measurement_method '\f scans and \w scans with \k offset'
_diffrn_radiation_monochromator 'horizontally mounted graphite crystal'
_diffrn_radiation_source 'fine-focus sealed tube'
_diffrn_radiation_type MoK\a
_diffrn_radiation_wavelength 0.71073
_diffrn_reflns_av_R_equivalents 0.1370
_diffrn_reflns_av_sigmaI/netI 0.1088
_diffrn_reflns_limit_h_max 8
_diffrn_reflns_limit_h_min -9
_diffrn_reflns_limit_k_max 11
_diffrn_reflns_limit_k_min -11
_diffrn_reflns_limit_l_max 28
_diffrn_reflns_limit_l_min -29
_diffrn_reflns_number 10024
_diffrn_reflns_theta_full 25.50
_diffrn_reflns_theta_max 25.50
_diffrn_reflns_theta_min 2.68
_exptl_absorpt_coefficient_mu 0.686
_exptl_absorpt_correction_T_max 0.9503
_exptl_absorpt_correction_T_min 0.8881
_exptl_absorpt_correction_type multi-scan
_exptl_absorpt_process_details 'Denzo/Scalepack (Otwinowski & Minor, 1997)'
_exptl_crystal_colour blue
_exptl_crystal_density_diffrn 1.488
_exptl_crystal_density_method 'not measured'
_exptl_crystal_description needle
_exptl_crystal_F_000 846
_exptl_crystal_size_max 0.18
_exptl_crystal_size_mid 0.08
_exptl_crystal_size_min 0.08
_refine_diff_density_max 1.119
_refine_diff_density_min -0.900
_refine_diff_density_rms 0.106
_refine_ls_extinction_method none
_refine_ls_goodness_of_fit_ref 1.034
_refine_ls_hydrogen_treatment constr
_refine_ls_matrix_type full
_refine_ls_number_parameters 244
_refine_ls_number_reflns 3340
_refine_ls_number_restraints 0
_refine_ls_restrained_S_all 1.034
_refine_ls_R_factor_all 0.0927
_refine_ls_R_factor_gt 0.0667
_refine_ls_shift/su_max 0.000
_refine_ls_shift/su_mean 0.000
_refine_ls_structure_factor_coef Fsqd
_refine_ls_weighting_details 'calc w=1/[\s^2^(Fo^2^)+(0.0860P)^2^+1.7956P] where P=(Fo^2^+2Fc^2^)/3'
_refine_ls_weighting_scheme calc
_refine_ls_wR_factor_gt 0.1625
_refine_ls_wR_factor_ref 0.1801
_reflns_number_gt 2458
_reflns_number_total 3340
_reflns_threshold_expression >2sigma(I)
_cod_data_source_file b813160k.txt
_cod_data_source_block 1
_cod_original_sg_symbol_H-M 'P 21/n'
_cod_database_code 7000757

loop_
_symmetry_equiv_pos_as_xyz
'x, y, z'
'-x+1/2, y+1/2, -z+1/2'
'-x, -y, -z'
'x-1/2, -y-1/2, z-1/2'

loop_
_atom_site_label
_atom_site_type_symbol
_atom_site_fract_x
_atom_site_fract_y
_atom_site_fract_z
_atom_site_U_iso_or_equiv
_atom_site_adp_type
_atom_site_occupancy
_atom_site_symmetry_multiplicity
_atom_site_calc_flag
_atom_site_refinement_flags
_atom_site_disorder_assembly
_atom_site_disorder_group
Cu1 Cu 0.0000 0.0000 0.5000 0.0245(3) Uani 1 2 d S . .
O1 O 0.0987(3) -0.0478(3) 0.59209(10) 0.0309(7) Uani 1 1 d . . .
H1O H 0.0154 -0.0378 0.6154 0.046 Uiso 1 1 d R . .
O2 O -0.1839(3) 0.1322(3) 0.52097(10) 0.0276(6) Uani 1 1 d . . .
O3 O 0.1847(5) 0.5932(4) 0.36013(13) 0.0570(10) Uani 1 1 d . . .
O4 O 0.0199(4) 0.4458(3) 0.39810(11) 0.0393(7) Uani 1 1 d . . .
O5 O -0.3001(5) 0.1224(5) 0.27946(14) 0.0745(14) Uani 1 1 d . . .
O6 O -0.2671(6) 0.1296(5) 0.19141(16) 0.0837(15) Uani 1 1 d . . .
O7 O 0.1984(4) 0.3825(3) 0.11618(11) 0.0352(7) Uani 1 1 d . . .
H7O H 0.2642 0.3873 0.0868 0.053 Uiso 1 1 d R . .
O8 O 0.3802(4) 0.5081(3) 0.17146(12) 0.0423(8) Uani 1 1 d . . .
N1 N 0.1722(4) 0.1574(3) 0.51362(12) 0.0278(7) Uani 1 1 d . . .
N2 N 0.0931(5) 0.4912(4) 0.35840(14) 0.0354(9) Uani 1 1 d . . .
N3 N -0.2246(6) 0.1629(5) 0.23969(17) 0.0631(14) Uani 1 1 d . . .
C1 C 0.2340(6) 0.0508(5) 0.60699(17) 0.0357(10) Uani 1 1 d . . .
H1A H 0.3277 0.0062 0.6305 0.043 Uiso 1 1 calc R . .
H1B H 0.1842 0.1255 0.6288 0.043 Uiso 1 1 calc R . .
C2 C 0.3102(5) 0.1092(5) 0.55602(16) 0.0338(10) Uani 1 1 d . . .
H2A H 0.3828 0.0386 0.5390 0.041 Uiso 1 1 calc R . .
H2B H 0.3874 0.1869 0.5670 0.041 Uiso 1 1 calc R . .
C3 C -0.1155(5) 0.2662(4) 0.51106(16) 0.0301(9) Uani 1 1 d . . .
H3A H -0.1875 0.3358 0.5289 0.036 Uiso 1 1 calc R . .
H3B H -0.1197 0.2847 0.4706 0.036 Uiso 1 1 calc R . .
C4 C 0.0698(5) 0.2741(4) 0.53448(17) 0.0329(9) Uani 1 1 d . . .
H4A H 0.1230 0.3613 0.5233 0.039 Uiso 1 1 calc R . .
H4B H 0.0719 0.2713 0.5756 0.039 Uiso 1 1 calc R . .
C5 C 0.2534(5) 0.1903(4) 0.46013(16) 0.0305(9) Uani 1 1 d . . .
H5A H 0.1584 0.2163 0.4326 0.037 Uiso 1 1 calc R . .
H5B H 0.3074 0.1058 0.4465 0.037 Uiso 1 1 calc R . .
C6 C 0.3901(6) 0.3019(5) 0.4612(2) 0.0447(11) Uani 1 1 d . . .
H6A H 0.4829 0.2815 0.4903 0.054 Uiso 1 1 calc R . .
H6B H 0.3357 0.3902 0.4705 0.054 Uiso 1 1 calc R . .
C7 C 0.4705(7) 0.3131(7) 0.4052(2) 0.0610(16) Uani 1 1 d . . .
H7A H 0.5484 0.2337 0.4004 0.073 Uiso 1 1 calc R . .
H7B H 0.3759 0.3090 0.3755 0.073 Uiso 1 1 calc R . .
C8 C 0.5732(8) 0.4417(8) 0.3986(3) 0.084(2) Uani 1 1 d . . .
H8A H 0.4976 0.5208 0.4040 0.126 Uiso 1 1 calc R . .
H8B H 0.6172 0.4448 0.3612 0.126 Uiso 1 1 calc R . .
H8C H 0.6720 0.4436 0.4263 0.126 Uiso 1 1 calc R . .
C9 C 0.0719(5) 0.4182(4) 0.30478(16) 0.0292(9) Uani 1 1 d . . .
C10 C -0.0548(5) 0.3182(5) 0.30005(17) 0.0337(10) Uani 1 1 d . . .
H10 H -0.1206 0.2915 0.3305 0.040 Uiso 1 1 calc R . .
C11 C -0.0796(6) 0.2596(5) 0.24846(18) 0.0389(11) Uani 1 1 d . . .
C12 C 0.0192(5) 0.2919(5) 0.20427(17) 0.0354(10) Uani 1 1 d . . .
H12 H -0.0005 0.2466 0.1696 0.042 Uiso 1 1 calc R . .
C13 C 0.1471(5) 0.3909(4) 0.21084(16) 0.0292(9) Uani 1 1 d . . .
C14 C 0.1730(5) 0.4562(5) 0.26198(16) 0.0307(9) Uani 1 1 d . . .
H14 H 0.2589 0.5258 0.2672 0.037 Uiso 1 1 calc R . .
C15 C 0.2532(5) 0.4321(5) 0.16211(16) 0.0312(9) Uani 1 1 d . . .

loop_
_atom_site_aniso_label
_atom_site_aniso_U_11
_atom_site_aniso_U_22
_atom_site_aniso_U_33
_atom_site_aniso_U_23
_atom_site_aniso_U_13
_atom_site_aniso_U_12
Cu1 0.0262(4) 0.0245(4) 0.0235(4) -0.0006(3) 0.0070(2) 0.0015(3)
O1 0.0328(15) 0.0338(16) 0.0268(13) -0.0013(13) 0.0087(11) -0.0002(13)
O2 0.0318(14) 0.0247(15) 0.0270(13) -0.0007(12) 0.0078(11) 0.0011(12)
O3 0.079(2) 0.050(2) 0.0435(18) -0.0128(17) 0.0205(17) -0.026(2)
O4 0.0546(19) 0.0378(18) 0.0271(14) 0.0004(14) 0.0175(13) 0.0006(15)
O5 0.082(3) 0.105(4) 0.0372(18) 0.008(2) 0.0138(18) -0.059(3)
O6 0.110(3) 0.092(3) 0.051(2) -0.023(2) 0.022(2) -0.060(3)
O7 0.0418(17) 0.0397(19) 0.0255(14) 0.0004(13) 0.0137(12) -0.0049(14)
O8 0.0422(17) 0.054(2) 0.0325(15) -0.0039(14) 0.0147(13) -0.0164(15)
N1 0.0322(17) 0.0249(18) 0.0272(16) -0.0015(14) 0.0090(13) 0.0043(14)
N2 0.044(2) 0.033(2) 0.0301(18) -0.0021(16) 0.0138(16) 0.0018(17)
N3 0.082(3) 0.069(3) 0.040(2) -0.008(2) 0.018(2) -0.040(3)
C1 0.041(2) 0.036(2) 0.030(2) -0.0011(19) 0.0031(18) -0.004(2)
C2 0.031(2) 0.035(2) 0.035(2) 0.0000(19) -0.0019(17) -0.0011(18)
C3 0.035(2) 0.023(2) 0.033(2) 0.0002(18) 0.0095(17) 0.0033(17)
C4 0.034(2) 0.028(2) 0.037(2) -0.0057(19) 0.0131(17) 0.0008(18)
C5 0.033(2) 0.030(2) 0.029(2) 0.0034(18) 0.0129(16) -0.0008(17)
C6 0.040(3) 0.039(3) 0.057(3) 0.007(2) 0.015(2) -0.004(2)
C7 0.039(3) 0.070(4) 0.076(4) 0.033(3) 0.021(2) 0.008(3)
C8 0.053(3) 0.075(5) 0.126(6) 0.046(4) 0.033(4) -0.001(3)
C9 0.032(2) 0.029(2) 0.0273(19) 0.0004(18) 0.0080(16) 0.0042(17)
C10 0.036(2) 0.036(3) 0.030(2) 0.0050(18) 0.0117(17) 0.0020(19)
C11 0.042(2) 0.039(3) 0.037(2) -0.005(2) 0.0104(19) -0.013(2)
C12 0.042(2) 0.037(3) 0.028(2) -0.0019(19) 0.0090(18) -0.003(2)
C13 0.029(2) 0.030(2) 0.029(2) 0.0026(18) 0.0080(16) 0.0032(18)
C14 0.032(2) 0.030(2) 0.031(2) 0.0009(18) 0.0079(16) 0.0005(18)
C15 0.035(2) 0.032(2) 0.028(2) 0.0022(18) 0.0121(17) 0.0027(19)

loop_
_atom_type_symbol
_atom_type_description
_atom_type_scat_dispersion_real
_atom_type_scat_dispersion_imag
_atom_type_scat_source
C C 0.0033 0.0016 'International Tables Vol C Tables 4.2.6.8 and 6.1.1.4'
H H 0.0000 0.0000 'International Tables Vol C Tables 4.2.6.8 and 6.1.1.4'
N N 0.0061 0.0033 'International Tables Vol C Tables 4.2.6.8 and 6.1.1.4'
O O 0.0106 0.0060 'International Tables Vol C Tables 4.2.6.8 and 6.1.1.4'
Cu Cu 0.3201 1.2651 'International Tables Vol C Tables 4.2.6.8 and 6.1.1.4'

loop_
_geom_angle_atom_site_label_1
_geom_angle_atom_site_label_2
_geom_angle_atom_site_label_3
_geom_angle
_geom_angle_site_symmetry_1
_geom_angle_site_symmetry_3
_geom_angle_publ_flag
O2 Cu1 O2 179.999(1) 3_556 . ?
O2 Cu1 N1 94.12(12) 3_556 . ?
O2 Cu1 N1 85.88(12) . . yes
O2 Cu1 N1 85.88(12) 3_556 3_556 ?
O2 Cu1 N1 94.12(12) . 3_556 ?
N1 Cu1 N1 180.0 . 3_556 ?
O2 Cu1 O1 94.78(10) 3_556 3_556 ?
O2 Cu1 O1 85.22(10) . 3_556 ?
N1 Cu1 O1 99.89(11) . 3_556 ?
N1 Cu1 O1 80.11(11) 3_556 3_556 ?
O2 Cu1 O1 85.22(10) 3_556 . ?
O2 Cu1 O1 94.78(10) . . yes
N1 Cu1 O1 80.11(11) . . ?
N1 Cu1 O1 99.89(11) 3_556 . ?
O1 Cu1 O1 179.998(1) 3_556 . ?
C1 O1 Cu1 106.8(2) . . ?
C1 O1 H1O 107.6 . . ?
Cu1 O1 H1O 112.0 . . ?
C3 O2 Cu1 106.3(2) . . ?
C15 O7 H7O 120.2 . . ?
C4 N1 C5 112.2(3) . . ?
C4 N1 C2 112.0(3) . . ?
C5 N1 C2 110.1(3) . . ?
C4 N1 Cu1 106.6(2) . . ?
C5 N1 Cu1 108.6(2) . . ?
C2 N1 Cu1 107.1(3) . . ?
O3 N2 O4 124.1(4) . . yes
O3 N2 C9 117.4(3) . . ?
O4 N2 C9 118.5(4) . . ?
O5 N3 O6 123.2(4) . . yes
O5 N3 C11 119.2(4) . . ?
O6 N3 C11 117.6(4) . . ?
O1 C1 C2 110.9(3) . . ?
O1 C1 H1A 109.5 . . ?
C2 C1 H1A 109.5 . . ?
O1 C1 H1B 109.5 . . ?
C2 C1 H1B 109.5 . . ?
H1A C1 H1B 108.1 . . ?
C1 C2 N1 112.6(3) . . ?
C1 C2 H2A 109.1 . . ?
N1 C2 H2A 109.1 . . ?
C1 C2 H2B 109.1 . . ?
N1 C2 H2B 109.1 . . ?
H2A C2 H2B 107.8 . . ?
O2 C3 C4 109.3(3) . . ?
O2 C3 H3A 109.8 . . ?
C4 C3 H3A 109.8 . . ?
O2 C3 H3B 109.8 . . ?
C4 C3 H3B 109.8 . . ?
H3A C3 H3B 108.3 . . ?
N1 C4 C3 109.7(3) . . ?
N1 C4 H4A 109.7 . . ?
C3 C4 H4A 109.7 . . ?
N1 C4 H4B 109.7 . . ?
C3 C4 H4B 109.7 . . ?
H4A C4 H4B 108.2 . . ?
N1 C5 C6 117.4(4) . . ?
N1 C5 H5A 107.9 . . ?
C6 C5 H5A 107.9 . . ?
N1 C5 H5B 107.9 . . ?
C6 C5 H5B 107.9 . . ?
H5A C5 H5B 107.2 . . ?
C5 C6 C7 110.5(4) . . ?
C5 C6 H6A 109.5 . . ?
C7 C6 H6A 109.5 . . ?
C5 C6 H6B 109.5 . . ?
C7 C6 H6B 109.5 . . ?
H6A C6 H6B 108.1 . . ?
C8 C7 C6 113.3(6) . . ?
C8 C7 H7A 108.9 . . ?
C6 C7 H7A 108.9 . . ?
C8 C7 H7B 108.9 . . ?
C6 C7 H7B 108.9 . . ?
H7A C7 H7B 107.7 . . ?
C7 C8 H8A 109.5 . . ?
C7 C8 H8B 109.5 . . ?
H8A C8 H8B 109.5 . . ?
C7 C8 H8C 109.5 . . ?
H8A C8 H8C 109.5 . . ?
H8B C8 H8C 109.5 . . ?
C14 C9 C10 123.6(4) . . ?
C14 C9 N2 119.1(4) . . ?
C10 C9 N2 117.2(4) . . ?
C11 C10 C9 115.6(4) . . ?
C11 C10 H10 122.2 . . ?
C9 C10 H10 122.2 . . ?
C10 C11 C12 123.4(4) . . ?
C10 C11 N3 117.8(4) . . ?
C12 C11 N3 118.8(4) . . ?
C11 C12 C13 119.3(4) . . ?
C11 C12 H12 120.4 . . ?
C13 C12 H12 120.4 . . ?
C12 C13 C14 119.2(4) . . ?
C12 C13 C15 120.3(4) . . ?
C14 C13 C15 120.5(4) . . ?
C9 C14 C13 118.8(4) . . ?
C9 C14 H14 120.6 . . ?
C13 C14 H14 120.6 . . ?
O8 C15 O7 127.8(4) . . yes
O8 C15 C13 117.9(4) . . ?
O7 C15 C13 114.3(4) . . ?

loop_
_geom_bond_atom_site_label_1
_geom_bond_atom_site_label_2
_geom_bond_distance
_geom_bond_site_symmetry_2
_geom_bond_publ_flag
Cu1 O2 1.998(3) 3_556 ?
Cu1 O2 1.998(3) . yes
Cu1 N1 2.042(3) . yes
Cu1 N1 2.042(3) 3_556 ?
Cu1 O1 2.352(3) 3_556 ?
Cu1 O1 2.352(3) . yes
O1 C1 1.446(5) . ?
O1 H1O 0.8777 . ?
O2 C3 1.437(5) . ?
O3 N2 1.219(5) . yes
O4 N2 1.220(4) . yes
O5 N3 1.213(5) . yes
O6 N3 1.235(5) . yes
O7 C15 1.259(5) . yes
O7 H7O 0.8935 . ?
O8 C15 1.235(5) . yes
N1 C4 1.489(5) . ?
N1 C5 1.498(5) . ?
N1 C2 1.504(5) . ?
N2 C9 1.478(5) . ?
N3 C11 1.465(6) . ?
C1 C2 1.503(6) . ?
C1 H1A 0.9900 . ?
C1 H1B 0.9900 . ?
C2 H2A 0.9900 . ?
C2 H2B 0.9900 . ?
C3 C4 1.499(6) . ?
C3 H3A 0.9900 . ?
C3 H3B 0.9900 . ?
C4 H4A 0.9900 . ?
C4 H4B 0.9900 . ?
C5 C6 1.512(6) . ?
C5 H5A 0.9900 . ?
C5 H5B 0.9900 . ?
C6 C7 1.521(7) . ?
C6 H6A 0.9900 . ?
C6 H6B 0.9900 . ?
C7 C8 1.497(9) . ?
C7 H7A 0.9900 . ?
C7 H7B 0.9900 . ?
C8 H8A 0.9800 . ?
C8 H8B 0.9800 . ?
C8 H8C 0.9800 . ?
C9 C14 1.375(6) . ?
C9 C10 1.378(6) . ?
C10 C11 1.373(6) . ?
C10 H10 0.9500 . ?
C11 C12 1.378(6) . ?
C12 C13 1.380(6) . ?
C12 H12 0.9500 . ?
C13 C14 1.393(6) . ?
C13 C15 1.520(5) . ?
C14 H14 0.9500 . ?

loop_
_geom_hbond_atom_site_label_D
_geom_hbond_atom_site_label_H
_geom_hbond_atom_site_label_A
_geom_hbond_distance_DH
_geom_hbond_distance_HA
_geom_hbond_distance_DA
_geom_hbond_angle_DHA
_geom_hbond_site_symmetry_A
_geom_hbond_publ_flag
O1 H1O O8 0.88 1.77 2.640(4) 169.1 4_566 yes
O7 H7O O2 0.89 1.67 2.517(3) 157.4 4_665 yes
